data_1506222
loop_
_publ_author_name
'Moorthy, Jarugu Narasimha'
'Venkatakrishnan, Parthasarathy'
'Sengupta, Sanchita'
'Baidya, Mahiuddin'

_publ_section_title
;
 Facile synthesis, fluorescence, and photochromism of novel helical
 pyrones and chromenes.
;
_journal_issue 21
_journal_name_full 'Organic letters'
_journal_page_first 4891
_journal_page_last 4894
_journal_paper_doi 10.1021/ol0619260
_journal_volume 8
_journal_year 2006
_chemical_compound_source synthetic
_chemical_formula_moiety 'C22 H14 O2'
_chemical_formula_sum 'C22 H14 O2'
_chemical_formula_weight 310.33
_chemical_melting_point 251
_chemical_name_systematic
;
 4-methyl-pyran-2-one fused tetrahelicenes RI-1
;
_space_group_IT_number 14
_symmetry_space_group_name_Hall '-P 2ybc'
_symmetry_space_group_name_H-M 'P 1 21/c 1'
_atom_sites_solution_hydrogens geom
_atom_sites_solution_primary direct
_atom_sites_solution_secondary difmap
_audit_creation_method SHELXL-97
_cell_angle_alpha 90.000(5)
_cell_angle_beta 94.155(5)
_cell_angle_gamma 90.000(5)
_cell_formula_units_Z 4
_cell_length_a 11.202(5)
_cell_length_b 7.167(5)
_cell_length_c 18.199(5)
_cell_measurement_reflns_used 165
_cell_measurement_temperature 293(2)
_cell_measurement_theta_max 25
_cell_measurement_theta_min 2.5
_cell_volume 1457.3(13)
_computing_cell_refinement 'Bruker SMART'
_computing_data_collection 'Bruker SMART'
_computing_data_reduction 'Bruker SAINT'
_computing_molecular_graphics 'Ortep-3 for Windows (Farrugia, 1997)'
_computing_publication_material 'WinGX publication routines (Farrugia, 1999)'
_computing_structure_refinement 'Bruker SHELXTL'
_computing_structure_solution 'Bruker SHELXTL'
_diffrn_ambient_temperature 293(2)
_diffrn_measured_fraction_theta_full 0.989
_diffrn_measured_fraction_theta_max 0.989
_diffrn_measurement_device_type 'CCD area detector'
_diffrn_measurement_method 'phi and omega scans'
_diffrn_radiation_monochromator graphite
_diffrn_radiation_source 'fine-focus sealed tube'
_diffrn_radiation_type MoK\a
_diffrn_radiation_wavelength 0.71069
_diffrn_reflns_av_R_equivalents 0.0348
_diffrn_reflns_av_sigmaI/netI 0.0465
_diffrn_reflns_limit_h_max 14
_diffrn_reflns_limit_h_min -14
_diffrn_reflns_limit_k_max 9
_diffrn_reflns_limit_k_min -9
_diffrn_reflns_limit_l_max 11
_diffrn_reflns_limit_l_min -24
_diffrn_reflns_number 9320
_diffrn_reflns_theta_full 28.28
_diffrn_reflns_theta_max 28.28
_diffrn_reflns_theta_min 2.79
_exptl_absorpt_coefficient_mu 0.090
_exptl_absorpt_correction_type none
_exptl_crystal_colour yellow
_exptl_crystal_density_diffrn 1.414
_exptl_crystal_density_method 'not measured'
_exptl_crystal_description blocks
_exptl_crystal_F_000 648
_exptl_crystal_recrystallization_method layering
_exptl_crystal_size_max 0.09
_exptl_crystal_size_mid 0.08
_exptl_crystal_size_min 0.06
_refine_diff_density_max 0.554
_refine_diff_density_min -0.437
_refine_diff_density_rms 0.083
_refine_ls_extinction_method none
_refine_ls_goodness_of_fit_ref 1.227
_refine_ls_hydrogen_treatment mixed
_refine_ls_matrix_type full
_refine_ls_number_parameters 217
_refine_ls_number_reflns 3583
_refine_ls_number_restraints 0
_refine_ls_restrained_S_all 1.227
_refine_ls_R_factor_all 0.0870
_refine_ls_R_factor_gt 0.0632
_refine_ls_shift/su_max 0.000
_refine_ls_shift/su_mean 0.000
_refine_ls_structure_factor_coef Fsqd
_refine_ls_weighting_details 'calc w=1/[\s^2^(Fo^2^)+(0.0749P)^2^+1.2405P] where P=(Fo^2^+2Fc^2^)/3'
_refine_ls_weighting_scheme calc
_refine_ls_wR_factor_gt 0.1568
_refine_ls_wR_factor_ref 0.1964
_reflns_number_gt 2784
_reflns_number_total 3583
_reflns_threshold_expression >2sigma(I)
_cod_data_source_file ol0619260si20060904_021321.cif
_cod_data_source_block 3
_cod_database_code 1506222

loop_
_symmetry_equiv_pos_as_xyz
'x, y, z'
'-x, y+1/2, -z+1/2'
'-x, -y, -z'
'x, -y-1/2, z-1/2'

loop_
_atom_site_label
_atom_site_type_symbol
_atom_site_fract_x
_atom_site_fract_y
_atom_site_fract_z
_atom_site_U_iso_or_equiv
_atom_site_adp_type
_atom_site_occupancy
_atom_site_symmetry_multiplicity
_atom_site_calc_flag
_atom_site_refinement_flags
O1 O 0.10770(14) 0.2512(2) 0.39919(9) 0.0210(4) Uani 1 1 d .
O2 O 0.14724(15) 0.2263(3) 0.28211(10) 0.0286(4) Uani 1 1 d .
C3 C 0.0266(2) 0.2532(3) 0.45237(13) 0.0178(5) Uani 1 1 d .
C4 C -0.36290(19) 0.3408(3) 0.41488(12) 0.0179(5) Uani 1 1 d .
C5 C -0.3634(2) 0.5046(3) 0.29809(13) 0.0212(5) Uani 1 1 d .
H5 H -0.3223 0.5696 0.2636 0.025 Uiso 1 1 calc R
C6 C -0.09439(19) 0.2158(3) 0.43586(12) 0.0163(5) Uani 1 1 d .
C7 C 0.0031(2) 0.2774(3) 0.58050(13) 0.0210(5) Uani 1 1 d .
H7 H 0.0362 0.2873 0.6287 0.025 Uiso 1 1 calc R
C8 C -0.12473(19) 0.1236(3) 0.36561(12) 0.0178(5) Uani 1 1 d .
C9 C 0.0746(2) 0.2024(3) 0.32768(13) 0.0209(5) Uani 1 1 d .
C10 C 0.0756(2) 0.2880(3) 0.52366(13) 0.0201(5) Uani 1 1 d .
H10 H 0.1562 0.3178 0.5323 0.024 Uiso 1 1 calc R
C11 C -0.1739(2) 0.2454(3) 0.49406(12) 0.0171(5) Uani 1 1 d .
C12 C -0.30191(19) 0.2682(3) 0.48254(13) 0.0179(5) Uani 1 1 d .
C13 C -0.0420(2) 0.1211(3) 0.31478(13) 0.0196(5) Uani 1 1 d .
H13 H -0.0618 0.0643 0.2696 0.023 Uiso 1 1 calc R
C14 C -0.1219(2) 0.2518(3) 0.56737(13) 0.0206(5) Uani 1 1 d .
C15 C -0.5559(2) 0.2628(3) 0.46369(15) 0.0253(6) Uani 1 1 d .
H15 H -0.6381 0.2451 0.4561 0.030 Uiso 1 1 calc R
C16 C -0.4893(2) 0.3271(3) 0.40463(14) 0.0206(5) Uani 1 1 d .
C17 C -0.3162(2) 0.2082(3) 0.61433(14) 0.0253(5) Uani 1 1 d .
H17 H -0.3621 0.1760 0.6530 0.030 Uiso 1 1 calc R
C18 C -0.3030(2) 0.4395(3) 0.36116(12) 0.0188(5) Uani 1 1 d .
H18 H -0.2212 0.4607 0.3688 0.023 Uiso 1 1 calc R
C19 C -0.23849(19) 0.0139(3) 0.34987(13) 0.0205(5) Uani 1 1 d .
H19A H -0.2888 0.0285 0.3900 0.031 Uiso 1 1 calc R
H19B H -0.2194 -0.1157 0.3443 0.031 Uiso 1 1 calc R
H19C H -0.2797 0.0590 0.3053 0.031 Uiso 1 1 calc R
C20 C -0.5001(2) 0.2277(3) 0.53058(15) 0.0254(5) Uani 1 1 d .
H20 H -0.5456 0.1994 0.5699 0.030 Uiso 1 1 calc R
C21 C -0.5492(2) 0.3887(3) 0.33793(14) 0.0248(5) Uani 1 1 d .
H21 H -0.6314 0.3715 0.3298 0.030 Uiso 1 1 calc R
C22 C -0.1970(2) 0.2310(3) 0.62718(13) 0.0225(5) Uani 1 1 d .
H22 H -0.1632 0.2332 0.6754 0.027 Uiso 1 1 calc R
C23 C -0.4867(2) 0.4737(4) 0.28527(14) 0.0258(5) Uani 1 1 d .
H23 H -0.5262 0.5110 0.2410 0.031 Uiso 1 1 calc R
C24 C -0.3725(2) 0.2330(3) 0.54229(13) 0.0213(5) Uani 1 1 d .

loop_
_atom_site_aniso_label
_atom_site_aniso_U_11
_atom_site_aniso_U_22
_atom_site_aniso_U_33
_atom_site_aniso_U_23
_atom_site_aniso_U_13
_atom_site_aniso_U_12
O1 0.0160(8) 0.0204(8) 0.0269(9) 0.0022(7) 0.0041(7) -0.0003(6)
O2 0.0217(9) 0.0341(10) 0.0311(10) 0.0101(8) 0.0097(7) 0.0030(7)
C3 0.0164(11) 0.0135(10) 0.0233(11) 0.0033(9) 0.0004(9) 0.0006(8)
C4 0.0175(11) 0.0138(10) 0.0225(11) -0.0056(9) 0.0018(9) 0.0002(8)
C5 0.0203(11) 0.0210(12) 0.0221(12) 0.0000(9) -0.0005(9) 0.0032(9)
C6 0.0147(10) 0.0142(10) 0.0195(11) 0.0025(8) -0.0019(8) 0.0004(8)
C7 0.0272(12) 0.0173(11) 0.0175(11) -0.0020(9) -0.0065(9) 0.0034(9)
C8 0.0163(10) 0.0150(10) 0.0217(11) 0.0019(9) -0.0012(8) 0.0019(8)
C9 0.0197(11) 0.0192(11) 0.0238(12) 0.0067(9) 0.0028(9) 0.0052(9)
C10 0.0156(10) 0.0141(11) 0.0297(13) 0.0008(9) -0.0052(9) 0.0003(8)
C11 0.0200(11) 0.0112(10) 0.0207(11) 0.0011(8) 0.0044(9) -0.0002(8)
C12 0.0168(11) 0.0156(10) 0.0214(11) -0.0031(9) 0.0031(9) -0.0018(8)
C13 0.0204(11) 0.0195(11) 0.0191(11) 0.0004(9) 0.0034(9) 0.0026(9)
C14 0.0247(12) 0.0133(10) 0.0238(12) -0.0010(9) 0.0017(9) 0.0019(8)
C15 0.0179(11) 0.0182(12) 0.0406(15) -0.0059(10) 0.0078(10) -0.0011(9)
C16 0.0174(11) 0.0145(10) 0.0301(13) -0.0068(9) 0.0034(9) -0.0009(8)
C17 0.0336(14) 0.0203(12) 0.0232(12) 0.0003(10) 0.0103(10) 0.0022(10)
C18 0.0162(10) 0.0175(11) 0.0226(11) -0.0039(9) -0.0004(9) 0.0000(8)
C19 0.0165(11) 0.0212(11) 0.0234(12) -0.0045(9) -0.0007(9) -0.0012(8)
C20 0.0254(12) 0.0183(11) 0.0343(14) -0.0010(10) 0.0148(11) -0.0031(9)
C21 0.0147(10) 0.0234(12) 0.0357(14) -0.0090(11) -0.0038(10) 0.0021(9)
C22 0.0342(13) 0.0183(11) 0.0150(11) -0.0002(9) 0.0009(10) 0.0040(9)
C23 0.0226(12) 0.0259(13) 0.0277(13) -0.0038(10) -0.0062(10) 0.0045(10)
C24 0.0252(12) 0.0145(11) 0.0248(12) -0.0017(9) 0.0060(10) 0.0005(8)

loop_
_atom_type_symbol
_atom_type_description
_atom_type_scat_dispersion_real
_atom_type_scat_dispersion_imag
_atom_type_scat_source
C C 0.0033 0.0016 'International Tables Vol C Tables 4.2.6.8 and 6.1.1.4'
H H 0.0000 0.0000 'International Tables Vol C Tables 4.2.6.8 and 6.1.1.4'
O O 0.0106 0.0060 'International Tables Vol C Tables 4.2.6.8 and 6.1.1.4'

loop_
_geom_angle_atom_site_label_1
_geom_angle_atom_site_label_2
_geom_angle_atom_site_label_3
_geom_angle
C3 O1 C9 121.55(18)
O1 C3 C6 121.9(2)
O1 C3 C10 114.9(2)
C6 C3 C10 123.1(2)
C18 C4 C16 117.6(2)
C18 C4 C12 123.0(2)
C16 C4 C12 119.2(2)
C18 C5 C23 120.4(2)
C3 C6 C11 117.0(2)
C3 C6 C8 116.0(2)
C11 C6 C8 126.3(2)
C10 C7 C14 121.1(2)
C13 C8 C6 118.5(2)
C13 C8 C19 118.3(2)
C6 C8 C19 122.9(2)
O2 C9 O1 117.6(2)
O2 C9 C13 126.3(2)
O1 C9 C13 116.0(2)
C7 C10 C3 118.7(2)
C14 C11 C6 117.4(2)
C14 C11 C12 118.0(2)
C6 C11 C12 124.6(2)
C24 C12 C11 118.3(2)
C24 C12 C4 117.3(2)
C11 C12 C4 124.2(2)
C8 C13 C9 122.9(2)
C7 C14 C22 120.9(2)
C7 C14 C11 119.9(2)
C22 C14 C11 119.2(2)
C20 C15 C16 120.3(2)
C21 C16 C4 119.9(2)
C21 C16 C15 120.3(2)
C4 C16 C15 119.6(2)
C22 C17 C24 120.8(2)
C5 C18 C4 121.2(2)
C15 C20 C24 121.4(2)
C23 C21 C16 120.3(2)
C17 C22 C14 120.7(2)
C21 C23 C5 120.1(2)
C12 C24 C17 119.7(2)
C12 C24 C20 119.9(2)
C17 C24 C20 120.4(2)

loop_
_geom_bond_atom_site_label_1
_geom_bond_atom_site_label_2
_geom_bond_distance
O1 C3 1.375(3)
O1 C9 1.372(3)
O2 C9 1.215(3)
C3 C6 1.393(3)
C3 C10 1.394(3)
C4 C18 1.414(3)
C4 C16 1.418(3)
C4 C12 1.460(3)
C5 C18 1.371(3)
C5 C23 1.402(3)
C6 C11 1.448(3)
C6 C8 1.457(3)
C7 C10 1.363(3)
C7 C14 1.415(3)
C8 C13 1.356(3)
C8 C19 1.507(3)
C9 C13 1.434(3)
C11 C14 1.418(3)
C11 C12 1.443(3)
C12 C24 1.413(3)
C14 C22 1.431(3)
C15 C20 1.351(4)
C15 C16 1.429(3)
C16 C21 1.414(3)
C17 C22 1.349(4)
C17 C24 1.424(3)
C20 C24 1.430(4)
C21 C23 1.370(4)

loop_
_cod_related_entry_id
_cod_related_entry_database
_cod_related_entry_code
1 ChemSpider 21151921
